data_7049149
loop_
_publ_author_name
'Caise, Alexa'
'Kolychev, Eugene L.'
'Hicks, Jamie'
'Fuentes, M \'Angeles'
'Goicoechea, Jose M.'
'Aldridge, Simon'

_publ_section_title
;
 Reversible borohydride formation from aluminium hydrides and
 {H(9-BBN)}<sub>2</sub>: structural, thermodynamic and reactivity studies.
;
_journal_issue 29
_journal_name_full 'Dalton transactions (Cambridge, England : 2003)'
_journal_page_first 10845
_journal_page_last 10852
_journal_paper_doi 10.1039/c9dt00535h
_journal_volume 48
_journal_year 2019
_chemical_formula_moiety 'C38 H60 Al B N2'
_chemical_formula_sum 'C38 H60 Al B N2'
_chemical_formula_weight 582.67
_space_group_crystal_system monoclinic
_space_group_IT_number 11
_space_group_name_Hall '-P 2yb'
_space_group_name_H-M_alt 'P 1 21/m 1'
_symmetry_space_group_name_Hall '-P 2yb'
_symmetry_space_group_name_H-M 'P 1 21/m 1'
_atom_sites_solution_hydrogens mixed
_audit_creation_method SHELXL-2018/3
_audit_update_record
;
2019-02-01 deposited with the CCDC.    2019-02-25 downloaded from the CCDC.
;
_cell_angle_alpha 90
_cell_angle_beta 109.98(3)
_cell_angle_gamma 90
_cell_formula_units_Z 2
_cell_length_a 9.1574(18)
_cell_length_b 20.084(4)
_cell_length_c 10.311(2)
_cell_measurement_reflns_used 6328
_cell_measurement_temperature 150(2)
_cell_measurement_theta_max 27
_cell_measurement_theta_min 5
_cell_volume 1782.2(7)
_computing_cell_refinement 'DENZO/SCALEPACK (Otwinowski & Minor, 1997)'
_computing_data_collection 'COLLECT (Nonius, 2001).'
_computing_data_reduction 'DENZO/SCALEPACK (Otwinowski & Minor, 1997)'
_computing_structure_refinement 'SHELXL-2018/3 (Sheldrick, 2018)'
_computing_structure_solution 'SHELXT 2018/2 (Sheldrick, 2018)'
_diffrn_ambient_temperature 150(2)
_diffrn_measured_fraction_theta_full 0.990
_diffrn_measured_fraction_theta_max 0.990
_diffrn_measurement_device_type 'Nonius KappaCCD'
_diffrn_radiation_type MoK\a
_diffrn_radiation_wavelength 0.71073
_diffrn_reflns_av_R_equivalents 0.0356
_diffrn_reflns_av_unetI/netI 0.0382
_diffrn_reflns_Laue_measured_fraction_full 0.990
_diffrn_reflns_Laue_measured_fraction_max 0.990
_diffrn_reflns_limit_h_max 11
_diffrn_reflns_limit_h_min -11
_diffrn_reflns_limit_k_max 26
_diffrn_reflns_limit_k_min -22
_diffrn_reflns_limit_l_max 13
_diffrn_reflns_limit_l_min -13
_diffrn_reflns_number 13582
_diffrn_reflns_point_group_measured_fraction_full 0.990
_diffrn_reflns_point_group_measured_fraction_max 0.990
_diffrn_reflns_theta_full 25.242
_diffrn_reflns_theta_max 27.531
_diffrn_reflns_theta_min 5.151
_exptl_absorpt_coefficient_mu 0.084
_exptl_absorpt_correction_T_max 0.98
_exptl_absorpt_correction_T_min 0.88
_exptl_absorpt_correction_type multi-scan
_exptl_absorpt_process_details 'DENZO/SCALEPACK (Otwinowski & Minor, 1997)'
_exptl_crystal_colour colourless
_exptl_crystal_density_diffrn 1.086
_exptl_crystal_description block
_exptl_crystal_F_000 640
_exptl_crystal_size_max 0.420
_exptl_crystal_size_mid 0.320
_exptl_crystal_size_min 0.280
_refine_diff_density_max 0.527
_refine_diff_density_min -0.277
_refine_diff_density_rms 0.042
_refine_ls_extinction_method none
_refine_ls_goodness_of_fit_ref 1.056
_refine_ls_hydrogen_treatment mixed
_refine_ls_matrix_type full
_refine_ls_number_parameters 207
_refine_ls_number_reflns 4180
_refine_ls_number_restraints 0
_refine_ls_restrained_S_all 1.056
_refine_ls_R_factor_all 0.0692
_refine_ls_R_factor_gt 0.0484
_refine_ls_shift/su_max 0.001
_refine_ls_shift/su_mean 0.000
_refine_ls_structure_factor_coef Fsqd
_refine_ls_weighting_details 'w=1/[\s^2^(Fo^2^)+(0.0597P)^2^+0.6163P] where P=(Fo^2^+2Fc^2^)/3'
_refine_ls_weighting_scheme calc
_refine_ls_wR_factor_gt 0.1218
_refine_ls_wR_factor_ref 0.1339
_reflns_Friedel_coverage 0.000
_reflns_number_gt 3181
_reflns_number_total 4180
_reflns_threshold_expression 'I > 2\s(I)'
_cod_data_source_file c9dt00535h2.cif
_cod_data_source_block p21m_jh_a
_cod_depositor_comments 'Adding full bibliography for 7049144--7049149.cif.'
_cod_database_code 7049149
_shelx_shelxl_version_number 2018/3
_shelx_space_group_comment
;
The symmetry employed for this shelxl refinement is uniquely defined
by the following loop, which should always be used as a source of
symmetry information in preference to the above space-group names.
They are only intended as comments.
;
_shelx_estimated_absorpt_t_min 0.966
_shelx_estimated_absorpt_t_max 0.977

loop_
_space_group_symop_operation_xyz
'x, y, z'
'-x, y+1/2, -z'
'-x, -y, -z'
'x, -y-1/2, z'

loop_
_atom_site_label
_atom_site_type_symbol
_atom_site_fract_x
_atom_site_fract_y
_atom_site_fract_z
_atom_site_U_iso_or_equiv
_atom_site_adp_type
_atom_site_occupancy
_atom_site_site_symmetry_order
_atom_site_calc_flag
_atom_site_refinement_flags_posn
_atom_site_refinement_flags_adp
_atom_site_refinement_flags_occupancy
Al1 Al 0.74735(7) 0.250000 0.72123(6) 0.02360(17) Uani 1 2 d S T P
N1 N 0.81225(13) 0.32042(6) 0.85331(12) 0.0245(3) Uani 1 1 d . . .
C1 C 0.73679(16) 0.38503(7) 0.82837(15) 0.0264(3) Uani 1 1 d . . .
C2 C 0.61643(18) 0.39718(8) 0.88211(16) 0.0322(3) Uani 1 1 d . . .
C3 C 0.5381(2) 0.45783(8) 0.85071(19) 0.0406(4) Uani 1 1 d . . .
H3 H 0.457149 0.467096 0.886123 0.049 Uiso 1 1 calc R U .
C4 C 0.5757(2) 0.50477(9) 0.7692(2) 0.0451(4) Uani 1 1 d . . .
H4 H 0.519807 0.545511 0.747889 0.054 Uiso 1 1 calc R U .
C5 C 0.6935(2) 0.49238(8) 0.71920(19) 0.0418(4) Uani 1 1 d . . .
H5 H 0.719673 0.525310 0.664716 0.050 Uiso 1 1 calc R U .
C6 C 0.77653(18) 0.43243(8) 0.74626(16) 0.0309(3) Uani 1 1 d . . .
C7 C 0.90291(19) 0.42177(8) 0.68413(18) 0.0371(4) Uani 1 1 d . . .
H7 H 0.947895 0.376393 0.711331 0.044 Uiso 1 1 calc R U .
C8 C 0.8349(3) 0.42462(11) 0.5259(2) 0.0532(5) Uani 1 1 d . . .
H8A H 0.750152 0.392253 0.492522 0.080 Uiso 1 1 calc R U .
H8B H 0.916243 0.413970 0.487417 0.080 Uiso 1 1 calc R U .
H8C H 0.794802 0.469456 0.496760 0.080 Uiso 1 1 calc R U .
C9 C 1.0349(2) 0.47299(10) 0.7378(2) 0.0528(5) Uani 1 1 d . . .
H9A H 0.994083 0.517767 0.709107 0.079 Uiso 1 1 calc R U .
H9B H 1.116849 0.462942 0.699618 0.079 Uiso 1 1 calc R U .
H9C H 1.077801 0.470867 0.838726 0.079 Uiso 1 1 calc R U .
C10 C 0.5736(2) 0.34639(9) 0.9717(2) 0.0435(4) Uani 1 1 d . . .
H10 H 0.590315 0.301250 0.938351 0.052 Uiso 1 1 calc R U .
C11 C 0.4035(2) 0.35033(10) 0.9626(2) 0.0534(5) Uani 1 1 d . . .
H11A H 0.386264 0.391761 1.005502 0.080 Uiso 1 1 calc R U .
H11B H 0.378969 0.312237 1.010927 0.080 Uiso 1 1 calc R U .
H11C H 0.336189 0.349525 0.865510 0.080 Uiso 1 1 calc R U .
C12 C 0.6786(3) 0.35185(13) 1.1227(2) 0.0652(6) Uani 1 1 d . . .
H12A H 0.676112 0.397597 1.154925 0.098 Uiso 1 1 calc R U .
H12B H 0.785263 0.340119 1.131001 0.098 Uiso 1 1 calc R U .
H12C H 0.641606 0.321323 1.178901 0.098 Uiso 1 1 calc R U .
C13 C 1.0277(2) 0.37221(8) 1.04020(17) 0.0382(4) Uani 1 1 d . . .
H13A H 1.099391 0.390296 0.997009 0.057 Uiso 1 1 calc R U .
H13B H 1.086315 0.358768 1.135163 0.057 Uiso 1 1 calc R U .
H13C H 0.951509 0.406327 1.040893 0.057 Uiso 1 1 calc R U .
C14 C 0.94474(17) 0.31259(7) 0.95951(15) 0.0280(3) Uani 1 1 d . . .
C15 C 1.0125(2) 0.250000 1.0012(2) 0.0300(5) Uani 1 2 d S T P
H15 H 1.115829 0.250000 1.064894 0.036 Uiso 1 2 calc R U P
C16 C 0.8653(3) 0.250000 0.5974(3) 0.0389(5) Uani 1 2 d S T P
H16A H 0.829678 0.286516 0.531024 0.058 Uiso 0.5 1 calc R U P
H16B H 0.975848 0.255976 0.650652 0.058 Uiso 0.5 1 calc R U P
H16C H 0.850235 0.207509 0.547848 0.058 Uiso 0.5 1 calc R U P
C17 C 0.3389(3) 0.250000 0.6251(2) 0.0316(5) Uani 1 2 d S T P
H17 H 0.365868 0.250000 0.727654 0.038 Uiso 1 2 calc R U P
C18 C 0.2509(2) 0.31487(8) 0.56630(18) 0.0381(4) Uani 1 1 d . . .
H18A H 0.149570 0.314032 0.580897 0.046 Uiso 1 1 calc R U .
H18B H 0.310978 0.352864 0.619589 0.046 Uiso 1 1 calc R U .
C19 C 0.2216(2) 0.32721(9) 0.41333(19) 0.0425(4) Uani 1 1 d . . .
H19A H 0.187530 0.373915 0.391339 0.051 Uiso 1 1 calc R U .
H19B H 0.135590 0.298039 0.358279 0.051 Uiso 1 1 calc R U .
C20 C 0.3629(2) 0.31465(10) 0.36970(18) 0.0431(4) Uani 1 1 d . . .
H20A H 0.435145 0.352708 0.400827 0.052 Uiso 1 1 calc R U .
H20B H 0.327769 0.313529 0.267642 0.052 Uiso 1 1 calc R U .
C21 C 0.4529(3) 0.250000 0.4256(2) 0.0347(5) Uani 1 2 d S T P
H21 H 0.551124 0.250000 0.403641 0.042 Uiso 1 2 calc R U P
B1 B 0.4961(3) 0.250000 0.5899(3) 0.0285(5) Uani 1 2 d S T P
H1 H 0.5798(19) 0.2954(9) 0.6431(17) 0.034 Uiso 1 1 d . U .

loop_
_atom_site_aniso_label
_atom_site_aniso_U_11
_atom_site_aniso_U_22
_atom_site_aniso_U_33
_atom_site_aniso_U_23
_atom_site_aniso_U_13
_atom_site_aniso_U_12
Al1 0.0247(3) 0.0228(3) 0.0241(3) 0.000 0.0094(2) 0.000
N1 0.0248(6) 0.0232(6) 0.0245(6) 0.0002(5) 0.0074(5) 0.0003(5)
C1 0.0273(7) 0.0231(7) 0.0267(7) -0.0028(6) 0.0065(6) 0.0006(6)
C2 0.0364(8) 0.0283(8) 0.0342(8) -0.0052(6) 0.0151(7) -0.0010(7)
C3 0.0429(9) 0.0333(9) 0.0504(10) -0.0064(8) 0.0222(8) 0.0056(7)
C4 0.0510(11) 0.0297(8) 0.0551(11) 0.0034(8) 0.0187(9) 0.0133(8)
C5 0.0517(10) 0.0277(8) 0.0502(10) 0.0083(7) 0.0231(9) 0.0056(8)
C6 0.0341(8) 0.0250(7) 0.0346(8) 0.0006(6) 0.0129(7) 0.0004(6)
C7 0.0408(9) 0.0297(8) 0.0472(10) 0.0069(7) 0.0235(8) 0.0017(7)
C8 0.0706(13) 0.0501(11) 0.0495(11) 0.0138(9) 0.0344(10) 0.0126(10)
C9 0.0501(11) 0.0373(10) 0.0799(14) 0.0087(10) 0.0336(10) -0.0042(9)
C10 0.0591(11) 0.0315(8) 0.0553(11) -0.0016(8) 0.0394(9) 0.0032(8)
C11 0.0621(12) 0.0496(11) 0.0658(13) -0.0142(10) 0.0441(11) -0.0109(10)
C12 0.0664(13) 0.0854(17) 0.0558(13) 0.0254(12) 0.0362(11) 0.0223(13)
C13 0.0369(9) 0.0300(8) 0.0376(9) -0.0040(7) -0.0002(7) -0.0039(7)
C14 0.0275(7) 0.0285(7) 0.0269(7) -0.0018(6) 0.0078(6) -0.0032(6)
C15 0.0249(10) 0.0302(11) 0.0284(11) 0.000 0.0008(8) 0.000
C16 0.0434(13) 0.0348(12) 0.0455(14) 0.000 0.0241(11) 0.000
C17 0.0344(11) 0.0302(11) 0.0298(11) 0.000 0.0106(9) 0.000
C18 0.0337(8) 0.0315(8) 0.0495(10) -0.0001(7) 0.0147(7) 0.0024(7)
C19 0.0339(9) 0.0358(9) 0.0512(10) 0.0110(8) 0.0058(8) 0.0035(7)
C20 0.0367(9) 0.0540(11) 0.0333(9) 0.0158(8) 0.0050(7) 0.0014(8)
C21 0.0261(10) 0.0464(13) 0.0282(11) 0.000 0.0051(9) 0.000
B1 0.0257(11) 0.0266(11) 0.0278(12) 0.000 0.0023(10) 0.000

loop_
_atom_type_symbol
_atom_type_description
_atom_type_scat_dispersion_real
_atom_type_scat_dispersion_imag
_atom_type_scat_source
C C 0.0033 0.0016 'International Tables Vol C Tables 4.2.6.8 and 6.1.1.4'
H H 0.0000 0.0000 'International Tables Vol C Tables 4.2.6.8 and 6.1.1.4'
B B 0.0013 0.0007 'International Tables Vol C Tables 4.2.6.8 and 6.1.1.4'
N N 0.0061 0.0033 'International Tables Vol C Tables 4.2.6.8 and 6.1.1.4'
Al Al 0.0645 0.0514 'International Tables Vol C Tables 4.2.6.8 and 6.1.1.4'

loop_
_geom_angle_atom_site_label_1
_geom_angle_atom_site_label_2
_geom_angle_atom_site_label_3
_geom_angle
_geom_angle_site_symmetry_1
_geom_angle_site_symmetry_3
N1 Al1 N1 95.43(8) 4_565 .
N1 Al1 C16 111.25(6) 4_565 .
N1 Al1 C16 111.25(6) . .
N1 Al1 B1 115.88(6) 4_565 .
N1 Al1 B1 115.88(6) . .
C16 Al1 B1 106.96(11) . .
C14 N1 C1 119.62(12) . .
C14 N1 Al1 118.07(10) . .
C1 N1 Al1 121.46(9) . .
C6 C1 C2 121.16(14) . .
C6 C1 N1 120.53(13) . .
C2 C1 N1 118.21(13) . .
C3 C2 C1 117.90(15) . .
C3 C2 C10 120.65(14) . .
C1 C2 C10 121.45(14) . .
C4 C3 C2 121.45(16) . .
C5 C4 C3 119.80(16) . .
C4 C5 C6 121.73(16) . .
C5 C6 C1 117.96(14) . .
C5 C6 C7 118.54(14) . .
C1 C6 C7 123.50(14) . .
C6 C7 C8 110.62(14) . .
C6 C7 C9 111.88(15) . .
C8 C7 C9 109.91(16) . .
C2 C10 C12 111.64(16) . .
C2 C10 C11 113.45(16) . .
C12 C10 C11 109.38(16) . .
N1 C14 C15 122.61(14) . .
N1 C14 C13 120.26(13) . .
C15 C14 C13 117.13(14) . .
C14 C15 C14 127.33(19) . 4_565
C18 C17 C18 115.24(19) . 4_565
C18 C17 B1 107.46(12) . .
C18 C17 B1 107.46(12) 4_565 .
C19 C18 C17 115.30(15) . .
C18 C19 C20 114.15(14) . .
C19 C20 C21 115.30(15) . .
C20 C21 C20 114.89(19) 4_565 .
C20 C21 B1 107.64(13) 4_565 .
C20 C21 B1 107.64(13) . .
C17 B1 C21 108.85(18) . .
C17 B1 Al1 133.01(16) . .
C21 B1 Al1 118.14(16) . .

loop_
_geom_bond_atom_site_label_1
_geom_bond_atom_site_label_2
_geom_bond_distance
_geom_bond_site_symmetry_2
Al1 N1 1.9119(13) 4_565
Al1 N1 1.9119(13) .
Al1 C16 1.934(2) .
Al1 B1 2.235(3) .
N1 C14 1.3371(19) .
N1 C1 1.4511(18) .
C1 C6 1.402(2) .
C1 C2 1.414(2) .
C2 C3 1.394(2) .
C2 C10 1.515(2) .
C3 C4 1.383(3) .
C4 C5 1.368(3) .
C5 C6 1.400(2) .
C6 C7 1.517(2) .
C7 C8 1.536(3) .
C7 C9 1.539(3) .
C10 C12 1.529(3) .
C10 C11 1.530(3) .
C13 C14 1.507(2) .
C14 C15 1.4026(18) .
C17 C18 1.543(2) .
C17 C18 1.543(2) 4_565
C17 B1 1.601(3) .
C18 C19 1.527(3) .
C19 C20 1.529(3) .
C20 C21 1.540(2) .
C21 B1 1.603(3) .
